data_2013715
loop_
_publ_author_name
'Bernhardt, Paul V.'
'Macpherson, Brendan P.'

_publ_section_title
;<i>trans</i>-Cyano(6-methyl-1,4,8,11-tetraazacyclotetradecan-6-amine)cobalt(III)
 bis(perchlorate) hydrate and
 <i>trans</i>-hydroxo(6-methyl-1,4,8,11-tetraazacyclotetradecan-6-amine)cobalt(III)
 bis(perchlorate)
;
_journal_issue 12
_journal_name_full 'Acta Crystallographica Section C'
_journal_page_first m533
_journal_page_last m536
_journal_paper_doi 10.1107/S0108270103023370
_journal_volume 59
_journal_year 2003
_chemical_formula_iupac '[Co (C N) (C11 H27 N5)] (Cl O4)2 , H2 O'
_chemical_formula_moiety 'C12 H27 Co N6 2+ , 2Cl O4 - , H2 O'
_chemical_formula_structural 'C12 H29 N6 CO CL2 O9'
_chemical_formula_sum 'C12 H29 Cl2 Co N6 O9'
_chemical_formula_weight 531.24
_chemical_name_systematic
;
trans-cyano(6-methyl-1,4,8,11-tetraazacyclotetradecane-6-amine)cobalt(III)
bis(perchlorate) hydrate
;
_space_group_IT_number 4
_symmetry_cell_setting monoclinic
_symmetry_space_group_name_Hall 'P 2yb'
_symmetry_space_group_name_H-M 'P 1 21 1'
_atom_sites_solution_hydrogens geom
_atom_sites_solution_primary direct
_atom_sites_solution_secondary difmap
_audit_conform_dict_name cif_core.dic
_audit_conform_dict_version 2.1
_audit_creation_method 'WinGX routine CIF_UPDATE'
_cell_angle_alpha 90
_cell_angle_beta 100.218(7)
_cell_angle_gamma 90
_cell_formula_units_Z 2
_cell_length_a 7.4158(5)
_cell_length_b 8.9373(8)
_cell_length_c 16.228(2)
_cell_measurement_reflns_used 25
_cell_measurement_temperature 293(2)
_cell_measurement_theta_max 14.15
_cell_measurement_theta_min 10.83
_cell_volume 1058.49(18)
_computing_cell_refinement 'CAD-4 EXPRESS'
_computing_data_collection 'CAD-4 EXPRESS (Enraf-Nonius, 1994)'
_computing_data_reduction 'XCAD4 (Harms & Wocadlo, 1995)'
_computing_molecular_graphics 'ORTEP-3 for Windows (Farrugia, 1997) and PLUTON (Spek, 1990)'
_computing_publication_material 'WinGX (Farrugia, 1999)'
_computing_structure_refinement 'SHELXL97 (Sheldrick, 1997)'
_computing_structure_solution 'SHELXS86 (Sheldrick, 1985)'
_diffrn_ambient_temperature 293(2)
_diffrn_measured_fraction_theta_full 0.999
_diffrn_measured_fraction_theta_max 0.999
_diffrn_measurement_device '\k-geometry diffractometer'
_diffrn_measurement_device_type 'Enraf-Nonius CAD-4'
_diffrn_measurement_method 'non-profiled \w/2\q'
_diffrn_radiation_monochromator graphite
_diffrn_radiation_type MoK\a
_diffrn_radiation_wavelength 0.71073
_diffrn_reflns_av_R_equivalents 0.028
_diffrn_reflns_limit_h_max 8
_diffrn_reflns_limit_h_min -1
_diffrn_reflns_limit_k_max 10
_diffrn_reflns_limit_k_min -1
_diffrn_reflns_limit_l_max 19
_diffrn_reflns_limit_l_min -19
_diffrn_reflns_number 2789
_diffrn_reflns_theta_full 24.97
_diffrn_reflns_theta_max 24.97
_diffrn_reflns_theta_min 2.55
_diffrn_standards_decay_% 0
_diffrn_standards_interval_time 120
_diffrn_standards_number 3
_exptl_absorpt_coefficient_mu 1.121
_exptl_absorpt_correction_T_max 0.799
_exptl_absorpt_correction_T_min 0.686
_exptl_absorpt_correction_type '\y scan'
_exptl_absorpt_process_details
;
(North et al., 1968)
Number of \y-scan sets used was  5
Theta correction was applied.
Averaged transmission function was used.
No Fourier smoothing was applied.
;
_exptl_crystal_colour yellow
_exptl_crystal_density_diffrn 1.667
_exptl_crystal_density_meas ?
_exptl_crystal_density_method 'not measured'
_exptl_crystal_description prism
_exptl_crystal_F_000 552
_exptl_crystal_size_max 0.5
_exptl_crystal_size_mid 0.2
_exptl_crystal_size_min 0.2
_refine_diff_density_max 0.29
_refine_diff_density_min -0.46
_refine_ls_abs_structure_details 'Flack (1983), 193 Friedel pairs'
_refine_ls_abs_structure_Flack 0.036(15)
_refine_ls_extinction_coef 0.046(3)
_refine_ls_extinction_expression Fc^*^=kFc[1+0.001xFc^2^\l^3^/sin(2\q)]^-1/4^
_refine_ls_extinction_method 'SHELXL97 (Sheldrick, 1997)'
_refine_ls_goodness_of_fit_ref 1.109
_refine_ls_hydrogen_treatment constr
_refine_ls_matrix_type full
_refine_ls_number_parameters 285
_refine_ls_number_reflns 2240
_refine_ls_number_restraints 1
_refine_ls_restrained_S_all 1.108
_refine_ls_R_factor_all 0.032
_refine_ls_R_factor_gt 0.029
_refine_ls_shift/su_max 0.001
_refine_ls_shift/su_mean 0.000
_refine_ls_structure_factor_coef Fsqd
_refine_ls_weighting_details 'calc w = 1/[\s^2^(Fo^2^)+(0.0567P)^2^+0.0357P] where P=(Fo^2^+2Fc^2^)/3'
_refine_ls_weighting_scheme calc
_refine_ls_wR_factor_gt 0.072
_refine_ls_wR_factor_ref 0.075
_reflns_number_gt 2111
_reflns_number_total 2240
_reflns_threshold_expression I>2\s(I)
_cod_data_source_file ta1425.cif
_cod_data_source_block I
_cod_depositor_comments
;
The following automatic conversions were performed:

'_exptl_crystal_density_meas' value 'not measured' was changed to '?'
- the value is perceived as not measured.

Automatic conversion script
Id: cif_fix_values 3008 2015-01-20 13:52:24Z robertas 
;
_cod_original_sg_symbol_H-M 'P 21'
_cod_database_code 2013715
_cod_database_fobs_code 2013715

loop_
_symmetry_equiv_pos_as_xyz
'x, y, z'
'-x, y+1/2, -z'

loop_
_atom_site_label
_atom_site_fract_x
_atom_site_fract_y
_atom_site_fract_z
_atom_site_U_iso_or_equiv
_atom_site_adp_type
_atom_site_calc_flag
_atom_site_refinement_flags
_atom_site_occupancy
_atom_site_disorder_assembly
_atom_site_disorder_group
_atom_site_type_symbol
C1 0.5981(5) 0.7815(5) 0.9156(2) 0.0317(9) Uani d . 1 . . C
H1A 0.4672 0.7827 0.8947 0.038 Uiso calc R 1 . . H
H1B 0.6179 0.7667 0.9758 0.038 Uiso calc R 1 . . H
C2 0.6880(5) 0.6571(5) 0.8743(2) 0.0332(8) Uani d . 1 . . C
H2A 0.8148 0.6457 0.9014 0.04 Uiso calc R 1 . . H
H2B 0.6248 0.5633 0.879 0.04 Uiso calc R 1 . . H
C3 0.5047(5) 0.6595(4) 0.7272(2) 0.0321(8) Uani d . 1 . . C
H3A 0.4129 0.6294 0.7597 0.039 Uiso calc R 1 . . H
H3B 0.5254 0.5763 0.6916 0.039 Uiso calc R 1 . . H
C4 0.4359(4) 0.7946(4) 0.6732(2) 0.0307(8) Uani d . 1 . . C
C5 0.5625(5) 0.8400(5) 0.6126(2) 0.0328(8) Uani d . 1 . . C
H5A 0.5785 0.7563 0.5765 0.039 Uiso calc R 1 . . H
H5B 0.5082 0.9221 0.5777 0.039 Uiso calc R 1 . . H
C6 0.8202(5) 1.0286(5) 0.6328(2) 0.0375(9) Uani d . 1 . . C
H6A 0.7913 1.0361 0.5722 0.045 Uiso calc R 1 . . H
H6B 0.9524 1.0302 0.6496 0.045 Uiso calc R 1 . . H
C7 0.7364(6) 1.1574(5) 0.6719(2) 0.0374(9) Uani d . 1 . . C
H7A 0.7971 1.25 0.6617 0.045 Uiso calc R 1 . . H
H7B 0.6075 1.1662 0.6477 0.045 Uiso calc R 1 . . H
C8 0.6471(5) 1.2338(4) 0.8056(2) 0.0365(8) Uani d . 1 . . C
H8A 0.5192 1.2244 0.7798 0.044 Uiso calc R 1 . . H
H8B 0.685 1.3357 0.7972 0.044 Uiso calc R 1 . . H
C9 0.6671(6) 1.2033(5) 0.8984(2) 0.0389(9) Uani d . 1 . . C
H9A 0.6112 1.2847 0.9244 0.047 Uiso calc R 1 . . H
H9B 0.7963 1.2012 0.9227 0.047 Uiso calc R 1 . . H
C10 0.5802(5) 1.0574(5) 0.9178(2) 0.0333(9) Uani d . 1 . . C
H10A 0.5755 1.0535 0.9771 0.04 Uiso calc R 1 . . H
H10B 0.4554 1.0532 0.8872 0.04 Uiso calc R 1 . . H
C11 0.2415(5) 0.7701(5) 0.6267(2) 0.0416(9) Uani d . 1 . . C
H11A 0.2014 0.8569 0.5936 0.062 Uiso calc R 1 . . H
H11B 0.1616 0.7534 0.6663 0.062 Uiso calc R 1 . . H
H11C 0.2386 0.6845 0.5907 0.062 Uiso calc R 1 . . H
C12 0.9769(4) 0.8861(4) 0.8121(2) 0.0286(8) Uani d . 1 . . C
Co 0.72008(5) 0.91291(5) 0.77850(2) 0.02164(15) Uani d . 1 . . Co
N1 0.6831(3) 0.9264(4) 0.89511(15) 0.0257(6) Uani d . 1 . . N
H1 0.7964 0.9305 0.9276 0.031 Uiso calc R 1 . . H
N2 0.6782(4) 0.6974(4) 0.78448(17) 0.0281(7) Uani d . 1 . . N
H2 0.7714 0.6497 0.7656 0.034 Uiso calc R 1 . . H
N3 0.7445(4) 0.8869(4) 0.66107(17) 0.0285(7) Uani d . 1 . . N
H3 0.8265 0.8122 0.6581 0.034 Uiso calc R 1 . . H
N4 0.7582(4) 1.1293(4) 0.76398(18) 0.0291(7) Uani d . 1 . . N
H4 0.8776 1.1483 0.7859 0.035 Uiso calc R 1 . . H
N5 0.4524(3) 0.9221(4) 0.73397(15) 0.0262(5) Uani d . 1 . . N
H5C 0.3855 0.9067 0.7744 0.031 Uiso calc R 1 . . H
H5D 0.4199 1.0097 0.7082 0.031 Uiso calc R 1 . . H
N6 1.1317(4) 0.8715(4) 0.8275(2) 0.0436(9) Uani d . 1 . . N
Cl1 0.21918(13) 0.27347(13) 0.58617(5) 0.0407(3) Uani d . 1 . . Cl
O1A 0.3584(6) 0.3828(5) 0.5814(2) 0.0762(12) Uani d . 1 A . O
O1B 0.0425(7) 0.3196(9) 0.5517(5) 0.103(2) Uani d P 0.828(10) A 1 O
O1C 0.2293(7) 0.2149(8) 0.6694(3) 0.085(2) Uani d P 0.828(10) A 1 O
O1D 0.2616(9) 0.1436(7) 0.5403(4) 0.090(2) Uani d P 0.828(10) A 1 O
O1B'' 0.157(3) 0.325(3) 0.6623(14) 0.063(7) Uiso d P 0.172(10) A 2 O
O1C'' 0.271(3) 0.134(3) 0.6025(15) 0.057(7) Uiso d P 0.172(10) A 2 O
O1D'' 0.108(5) 0.285(4) 0.5103(19) 0.095(10) Uiso d P 0.172(10) A 2 O
Cl2 0.12881(11) 0.40451(14) 0.86750(5) 0.0369(2) Uani d . 1 . . Cl
O2A 0.0032(4) 0.4608(5) 0.79759(18) 0.0620(10) Uani d . 1 . . O
O2B 0.3084(4) 0.4602(4) 0.8684(2) 0.0631(10) Uani d . 1 . . O
O2C 0.1316(5) 0.2443(4) 0.8623(3) 0.0713(11) Uani d . 1 . . O
O2D 0.0657(4) 0.4478(5) 0.94231(17) 0.0616(11) Uani d . 1 . . O
O1 0.8552(4) 0.5732(4) 0.6376(2) 0.0553(8) Uani d . 1 . . O
H1C 0.8517 0.5875 0.5779 0.066 Uiso d R 1 . . H
H1D 0.9601 0.5271 0.6736 0.066 Uiso d R 1 . . H

loop_
_atom_site_aniso_label
_atom_site_aniso_U_11
_atom_site_aniso_U_22
_atom_site_aniso_U_33
_atom_site_aniso_U_12
_atom_site_aniso_U_13
_atom_site_aniso_U_23
C1 0.0275(19) 0.034(2) 0.0345(18) -0.0044(18) 0.0076(15) 0.0070(18)
C2 0.0316(19) 0.029(2) 0.0377(18) -0.0012(16) 0.0034(15) 0.0064(17)
C3 0.0293(18) 0.030(2) 0.0373(17) -0.0075(16) 0.0061(14) -0.0019(17)
C4 0.0237(16) 0.032(2) 0.0357(16) -0.0013(16) 0.0045(13) -0.0038(17)
C5 0.0339(17) 0.039(2) 0.0259(14) -0.0009(18) 0.0058(13) -0.0034(16)
C6 0.0343(18) 0.041(2) 0.0398(18) -0.0034(18) 0.0149(15) 0.0029(18)
C7 0.040(2) 0.031(2) 0.0432(19) -0.0053(18) 0.0116(16) 0.0087(18)
C8 0.0360(19) 0.0199(18) 0.055(2) 0.0028(16) 0.0132(17) -0.0021(18)
C9 0.040(2) 0.032(2) 0.047(2) 0.0015(18) 0.0139(17) -0.0094(19)
C10 0.033(2) 0.035(2) 0.0338(18) 0.0024(19) 0.0120(16) -0.0063(19)
C11 0.0305(19) 0.046(2) 0.0438(19) -0.0057(19) -0.0044(16) -0.007(2)
C12 0.0210(15) 0.028(2) 0.0381(16) -0.0007(14) 0.0092(12) 0.0006(15)
Co 0.0158(2) 0.0223(2) 0.0277(2) -0.0008(2) 0.00654(14) -0.0003(2)
N1 0.0216(11) 0.0286(16) 0.0274(11) -0.0034(15) 0.0054(9) -0.0010(15)
N2 0.0226(14) 0.0255(17) 0.0378(15) -0.0005(14) 0.0092(12) -0.0015(13)
N3 0.0214(12) 0.033(2) 0.0323(12) 0.0023(13) 0.0075(10) 0.0016(14)
N4 0.0236(14) 0.0245(16) 0.0403(15) -0.0032(14) 0.0087(12) 0.0007(14)
N5 0.0207(11) 0.0285(14) 0.0300(11) 0.0002(16) 0.0058(9) 0.0004(16)
N6 0.0230(15) 0.050(2) 0.0581(19) 0.0031(14) 0.0086(13) 0.0018(17)
Cl1 0.0365(5) 0.0491(6) 0.0363(4) 0.0032(5) 0.0058(3) 0.0025(4)
O1A 0.085(2) 0.066(3) 0.079(2) -0.027(2) 0.0163(19) -0.002(2)
O1B 0.050(3) 0.120(5) 0.127(5) 0.030(3) -0.016(3) 0.021(5)
O1C 0.074(3) 0.126(6) 0.052(2) -0.014(4) 0.004(2) 0.025(3)
O1D 0.117(5) 0.061(3) 0.101(5) 0.000(3) 0.042(4) -0.021(3)
Cl2 0.0275(4) 0.0401(5) 0.0414(4) -0.0008(5) 0.0018(3) 0.0017(5)
O2A 0.0548(18) 0.080(3) 0.0470(15) 0.0197(18) -0.0033(13) 0.0050(17)
O2B 0.0367(15) 0.070(3) 0.084(2) -0.0169(16) 0.0133(15) 0.003(2)
O2C 0.062(2) 0.041(2) 0.107(3) -0.0013(18) 0.007(2) -0.003(2)
O2D 0.0459(16) 0.094(3) 0.0432(14) 0.0144(19) 0.0029(12) -0.0062(19)
O1 0.0514(18) 0.053(2) 0.0637(18) 0.0066(17) 0.0154(15) -0.0032(17)

loop_
_atom_type_symbol
_atom_type_description
_atom_type_scat_dispersion_real
_atom_type_scat_dispersion_imag
_atom_type_scat_source
C C 0.0033 0.0016 'International Tables Vol C Tables 4.2.6.8 and 6.1.1.4'
H H 0 0 'International Tables Vol C Tables 4.2.6.8 and 6.1.1.4'
Cl Cl 0.1484 0.1585 'International Tables Vol C Tables 4.2.6.8 and 6.1.1.4'
Co Co 0.3494 0.9721 'International Tables Vol C Tables 4.2.6.8 and 6.1.1.4'
N N 0.0061 0.0033 'International Tables Vol C Tables 4.2.6.8 and 6.1.1.4'
O O 0.0106 0.006 'International Tables Vol C Tables 4.2.6.8 and 6.1.1.4'

loop_
_geom_angle_atom_site_label_1
_geom_angle_atom_site_label_2
_geom_angle_atom_site_label_3
_geom_angle
_geom_angle_publ_flag
N1 C1 C2 107.5(3) ?
N1 C1 H1A 110.2 ?
C2 C1 H1A 110.2 ?
N1 C1 H1B 110.2 ?
C2 C1 H1B 110.2 ?
H1A C1 H1B 108.5 ?
N2 C2 C1 107.9(3) ?
N2 C2 H2A 110.1 ?
C1 C2 H2A 110.1 ?
N2 C2 H2B 110.1 ?
C1 C2 H2B 110.1 ?
H2A C2 H2B 108.4 ?
N2 C3 C4 110.1(3) ?
N2 C3 H3A 109.6 ?
C4 C3 H3A 109.6 ?
N2 C3 H3B 109.6 ?
C4 C3 H3B 109.6 ?
H3A C3 H3B 108.2 ?
N5 C4 C11 113.3(3) ?
N5 C4 C3 104.1(3) ?
C11 C4 C3 111.3(3) ?
N5 C4 C5 103.5(3) ?
C11 C4 C5 110.8(3) ?
C3 C4 C5 113.5(3) ?
N3 C5 C4 109.7(3) ?
N3 C5 H5A 109.7 ?
C4 C5 H5A 109.7 ?
N3 C5 H5B 109.7 ?
C4 C5 H5B 109.7 ?
H5A C5 H5B 108.2 ?
N3 C6 C7 108.3(3) ?
N3 C6 H6A 110 ?
C7 C6 H6A 110 ?
N3 C6 H6B 110 ?
C7 C6 H6B 110 ?
H6A C6 H6B 108.4 ?
N4 C7 C6 108.3(3) ?
N4 C7 H7A 110 ?
C6 C7 H7A 110 ?
N4 C7 H7B 110 ?
C6 C7 H7B 110 ?
H7A C7 H7B 108.4 ?
N4 C8 C9 112.0(3) ?
N4 C8 H8A 109.2 ?
C9 C8 H8A 109.2 ?
N4 C8 H8B 109.2 ?
C9 C8 H8B 109.2 ?
H8A C8 H8B 107.9 ?
C8 C9 C10 113.1(3) ?
C8 C9 H9A 108.9 ?
C10 C9 H9A 108.9 ?
C8 C9 H9B 108.9 ?
C10 C9 H9B 108.9 ?
H9A C9 H9B 107.8 ?
N1 C10 C9 111.9(3) ?
N1 C10 H10A 109.2 ?
C9 C10 H10A 109.2 ?
N1 C10 H10B 109.2 ?
C9 C10 H10B 109.2 ?
H10A C10 H10B 107.9 ?
C4 C11 H11A 109.5 ?
C4 C11 H11B 109.5 ?
H11A C11 H11B 109.5 ?
C4 C11 H11C 109.5 ?
H11A C11 H11C 109.5 ?
H11B C11 H11C 109.5 ?
N6 C12 Co 176.0(3) ?
N1 Co N2 87.82(14) yes
N1 Co N3 175.76(14) yes
N1 Co N4 95.88(14) yes
N1 Co N5 92.67(10) yes
N1 Co C12 92.04(12) yes
N2 Co N3 88.52(12) yes
N2 Co N4 176.06(13) yes
N2 Co N5 84.37(15) yes
N2 Co C12 91.22(14) yes
N3 Co N4 87.73(13) yes
N3 Co N5 84.84(11) yes
N3 Co C12 90.17(12) yes
N4 Co N5 94.06(15) yes
N4 Co C12 90.02(14) yes
N5 Co C12 173.41(15) yes
C10 N1 C1 111.8(2) ?
C10 N1 Co 117.1(2) ?
C1 N1 Co 107.2(2) ?
C10 N1 H1 106.7 ?
C1 N1 H1 106.7 ?
Co N1 H1 106.7 ?
C3 N2 C2 116.3(3) ?
C3 N2 Co 108.7(2) ?
C2 N2 Co 107.8(2) ?
C3 N2 H2 107.9 ?
C2 N2 H2 107.9 ?
Co N2 H2 107.9 ?
C6 N3 C5 115.5(3) ?
C6 N3 Co 107.7(2) ?
C5 N3 Co 108.29(19) ?
C6 N3 H3 108.4 ?
C5 N3 H3 108.4 ?
Co N3 H3 108.4 ?
C8 N4 C7 112.2(3) ?
C8 N4 Co 117.3(2) ?
C7 N4 Co 106.9(2) ?
C8 N4 H4 106.6 ?
C7 N4 H4 106.6 ?
Co N4 H4 106.6 ?
C4 N5 Co 99.6(2) ?
C4 N5 H5C 111.8 ?
Co N5 H5C 111.8 ?
C4 N5 H5D 111.8 ?
Co N5 H5D 111.8 ?
H5C N5 H5D 109.6 ?
O1C'' Cl1 O1D'' 111.3(19) ?
O1C'' Cl1 O1A 118.0(10) ?
O1D'' Cl1 O1A 103.0(15) ?
O1B Cl1 O1A 114.3(4) ?
O1B Cl1 O1C 111.9(4) ?
O1A Cl1 O1C 112.4(3) ?
O1B Cl1 O1D 107.8(4) ?
O1A Cl1 O1D 107.2(3) ?
O1C Cl1 O1D 102.3(4) ?
O1C'' Cl1 O1B'' 104.6(15) ?
O1D'' Cl1 O1B'' 120.4(18) ?
O1A Cl1 O1B'' 99.7(9) ?
O2B Cl2 O2A 111.3(2) ?
O2B Cl2 O2D 110.1(2) ?
O2A Cl2 O2D 108.32(19) ?
O2B Cl2 O2C 109.1(2) ?
O2A Cl2 O2C 108.6(2) ?
O2D Cl2 O2C 109.3(3) ?
H1C O1 H1D 121.9 ?

loop_
_geom_bond_atom_site_label_1
_geom_bond_atom_site_label_2
_geom_bond_site_symmetry_2
_geom_bond_distance
_geom_bond_publ_flag
C1 N1 . 1.503(5) ?
C1 C2 . 1.512(6) ?
C1 H1A . 0.97 ?
C1 H1B . 0.97 ?
C2 N2 . 1.491(5) ?
C2 H2A . 0.97 ?
C2 H2B . 0.97 ?
C3 N2 . 1.487(4) ?
C3 C4 . 1.526(5) ?
C3 H3A . 0.97 ?
C3 H3B . 0.97 ?
C4 N5 . 1.498(5) ?
C4 C11 . 1.520(5) ?
C4 C5 . 1.530(5) ?
C5 N3 . 1.496(4) ?
C5 H5A . 0.97 ?
C5 H5B . 0.97 ?
C6 N3 . 1.491(5) ?
C6 C7 . 1.502(6) ?
C6 H6A . 0.97 ?
C6 H6B . 0.97 ?
C7 N4 . 1.495(5) ?
C7 H7A . 0.97 ?
C7 H7B . 0.97 ?
C8 N4 . 1.485(5) ?
C8 C9 . 1.512(6) ?
C8 H8A . 0.97 ?
C8 H8B . 0.97 ?
C9 C10 . 1.512(6) ?
C9 H9A . 0.97 ?
C9 H9B . 0.97 ?
C10 N1 . 1.480(5) ?
C10 H10A . 0.97 ?
C10 H10B . 0.97 ?
C11 H11A . 0.96 ?
C11 H11B . 0.96 ?
C11 H11C . 0.96 ?
C12 N6 . 1.138(4) ?
Co N1 . 1.963(2) yes
Co N2 . 1.956(3) yes
Co N3 . 1.960(3) yes
Co N4 . 1.975(3) yes
Co N5 . 1.990(2) yes
Co C12 . 1.901(3) yes
N1 H1 . 0.91 ?
N2 H2 . 0.91 ?
N3 H3 . 0.91 ?
N4 H4 . 0.91 ?
N5 H5C . 0.9 ?
N5 H5D . 0.9 ?
Cl1 O1C'' . 1.32(2) ?
Cl1 O1D'' . 1.36(3) ?
Cl1 O1B . 1.393(5) ?
Cl1 O1A . 1.434(4) ?
Cl1 O1C . 1.438(4) ?
Cl1 O1D . 1.444(6) ?
Cl1 O1B'' . 1.47(2) ?
Cl2 O2B . 1.419(3) ?
Cl2 O2A . 1.426(3) ?
Cl2 O2D . 1.430(3) ?
Cl2 O2C . 1.435(4) ?
O1 H1C . 0.9728 ?
O1 H1D . 0.9773 ?

loop_
_geom_hbond_atom_site_label_D
_geom_hbond_atom_site_label_H
_geom_hbond_atom_site_label_A
_geom_hbond_site_symmetry_A
_geom_hbond_distance_DH
_geom_hbond_distance_HA
_geom_hbond_distance_DA
_geom_hbond_angle_DHA
N1 H1 O2D 2_657 0.91 2.18 2.954(4) 142
N2 H2 O1 . 0.91 2.37 3.122(4) 140
N2 H2 O2A 1_655 0.91 2.4 3.185(5) 145
N3 H3 O1 . 0.91 2.18 2.965(5) 144
N4 H4 O2C 1_665 0.91 2.23 3.115(5) 163
N5 H5C N6 1_455 0.9 2.23 3.073(4) 156
N5 H5D O1C'' 1_565 0.9 2.17 2.99(2) 150
N5 H5D O1C 1_565 0.9 2.33 3.173(8) 155
O1 H1C O1D 2_656 0.97 2.02 2.930(7) 156
O1 H1C O1D'' 2_656 0.97 2.33 3.11(4) 137
O1 H1D O2A 1_655 0.98 2.07 2.819(5) 132
O1 H1D O1B'' 1_655 0.98 2.35 3.12(3) 136
